data_1508333
loop_
_publ_author_name
'Wang, Lu'
'Shao, Yushang'
'Liu, Yuanhong'

_publ_section_title
;
 Nucleophilic addition of grignard reagents to 3-acylindoles:
 stereoselective synthesis of highly substituted indoline scaffolds.
;
_journal_issue 15
_journal_name_full 'Organic letters'
_journal_page_first 3978
_journal_page_last 3981
_journal_paper_doi 10.1021/ol301750b
_journal_volume 14
_journal_year 2012
_chemical_formula_sum 'C23 H19 N O2'
_chemical_formula_weight 341.39
_chemical_name_systematic
; 
 ? 
;
_space_group_IT_number 14
_symmetry_cell_setting monoclinic
_symmetry_space_group_name_Hall '-P 2yn'
_symmetry_space_group_name_H-M 'P 1 21/n 1'
_atom_sites_solution_hydrogens geom
_atom_sites_solution_primary direct
_atom_sites_solution_secondary difmap
_audit_creation_method SHELXL-97
_cell_angle_alpha 90.00
_cell_angle_beta 93.013(2)
_cell_angle_gamma 90.00
_cell_formula_units_Z 4
_cell_length_a 8.0652(8)
_cell_length_b 10.5023(10)
_cell_length_c 20.722(2)
_cell_measurement_reflns_used 2010
_cell_measurement_temperature 293(2)
_cell_measurement_theta_max 45.940
_cell_measurement_theta_min 5.523
_cell_volume 1752.8(3)
_computing_cell_refinement 'Bruker SMART'
_computing_data_collection 'Bruker SMART'
_computing_data_reduction 'Bruker SHELXTL'
_computing_molecular_graphics 'Bruker SHELXTL'
_computing_publication_material 'Bruker SHELXTL'
_computing_structure_refinement 'SHELXL-97 (Sheldrick, 1997)'
_computing_structure_solution 'SHELXS-97 (Sheldrick, 1990)'
_diffrn_ambient_temperature 293(2)
_diffrn_measured_fraction_theta_full 1.000
_diffrn_measured_fraction_theta_max 1.000
_diffrn_measurement_device_type 'CCD area detector'
_diffrn_measurement_method 'phi and omega scans'
_diffrn_radiation_monochromator graphite
_diffrn_radiation_source 'fine-focus sealed tube'
_diffrn_radiation_type MoK\a
_diffrn_radiation_wavelength 0.71073
_diffrn_reflns_av_R_equivalents 0.0315
_diffrn_reflns_av_sigmaI/netI 0.0365
_diffrn_reflns_limit_h_max 9
_diffrn_reflns_limit_h_min -9
_diffrn_reflns_limit_k_max 10
_diffrn_reflns_limit_k_min -12
_diffrn_reflns_limit_l_max 25
_diffrn_reflns_limit_l_min -24
_diffrn_reflns_number 10428
_diffrn_reflns_theta_full 26.00
_diffrn_reflns_theta_max 26.00
_diffrn_reflns_theta_min 1.97
_exptl_absorpt_coefficient_mu 0.082
_exptl_absorpt_correction_T_max 1.00000
_exptl_absorpt_correction_T_min 0.43429
_exptl_absorpt_correction_type empirical
_exptl_absorpt_process_details sadabs
_exptl_crystal_colour colorless
_exptl_crystal_density_diffrn 1.294
_exptl_crystal_density_method 'not measured'
_exptl_crystal_description prismatic
_exptl_crystal_F_000 720
_exptl_crystal_size_max 0.243
_exptl_crystal_size_mid 0.216
_exptl_crystal_size_min 0.137
_refine_diff_density_max 0.200
_refine_diff_density_min -0.202
_refine_diff_density_rms 0.036
_refine_ls_extinction_method none
_refine_ls_goodness_of_fit_ref 1.021
_refine_ls_hydrogen_treatment constr
_refine_ls_matrix_type full
_refine_ls_number_parameters 236
_refine_ls_number_reflns 3441
_refine_ls_number_restraints 0
_refine_ls_restrained_S_all 1.021
_refine_ls_R_factor_all 0.0652
_refine_ls_R_factor_gt 0.0488
_refine_ls_shift/su_max 0.000
_refine_ls_shift/su_mean 0.000
_refine_ls_structure_factor_coef Fsqd
_refine_ls_weighting_details 'calc w=1/[\s^2^(Fo^2^)+(0.0540P)^2^+0.4957P] where P=(Fo^2^+2Fc^2^)/3'
_refine_ls_weighting_scheme calc
_refine_ls_wR_factor_gt 0.1162
_refine_ls_wR_factor_ref 0.1256
_reflns_number_gt 2663
_reflns_number_total 3441
_reflns_threshold_expression >2sigma(I)
_cod_data_source_file ol301750b_si_003.cif
_cod_data_source_block cd212248
_cod_depositor_comments
;
The following automatic conversions were performed:

'_symmetry_cell_setting' value 'Monoclinic' changed to 'monoclinic'
according to /home/saulius/struct/CIF-dictionaries/cif_core.dic
dictionary named 'cif_core.dic' version 2.4.2 from 2011-04-26.

Automatic conversion script
Id: cif_fix_values 1891 2012-01-12 08:04:46Z andrius 
;
_cod_original_sg_symbol_H-M P2(1)/n
_cod_database_code 1508333

loop_
_symmetry_equiv_pos_as_xyz
'x, y, z'
'-x+1/2, y+1/2, -z+1/2'
'-x, -y, -z'
'x-1/2, -y-1/2, z-1/2'

loop_
_atom_site_label
_atom_site_type_symbol
_atom_site_fract_x
_atom_site_fract_y
_atom_site_fract_z
_atom_site_U_iso_or_equiv
_atom_site_adp_type
_atom_site_occupancy
_atom_site_symmetry_multiplicity
_atom_site_calc_flag
_atom_site_refinement_flags
N1 N 0.81564(17) 1.00069(13) 0.16746(6) 0.0343(3) Uani 1 1 d .
O1 O 0.7258(2) 1.15350(14) 0.23318(7) 0.0617(4) Uani 1 1 d .
O2 O 0.67602(17) 0.69880(13) 0.09813(6) 0.0545(4) Uani 1 1 d .
C1 C 0.89951(19) 0.87775(15) 0.15621(7) 0.0317(4) Uani 1 1 d .
H1 H 0.8421 0.8095 0.1784 0.038 Uiso 1 1 calc R
C2 C 0.87960(19) 0.85663(15) 0.08212(7) 0.0320(4) Uani 1 1 d .
H2 H 0.9895 0.8522 0.0642 0.038 Uiso 1 1 calc R
C3 C 0.7905(2) 0.97509(15) 0.05734(8) 0.0340(4) Uani 1 1 d .
C4 C 0.7556(2) 1.05455(16) 0.10831(8) 0.0344(4) Uani 1 1 d .
C5 C 0.6720(2) 1.16827(17) 0.09708(9) 0.0439(4) Uani 1 1 d .
H5 H 0.6478 1.2219 0.1310 0.053 Uiso 1 1 calc R
C6 C 0.6257(2) 1.19962(19) 0.03394(10) 0.0501(5) Uani 1 1 d .
H6 H 0.5699 1.2758 0.0255 0.060 Uiso 1 1 calc R
C7 C 0.6599(2) 1.12134(19) -0.01672(10) 0.0494(5) Uani 1 1 d .
H7 H 0.6275 1.1448 -0.0588 0.059 Uiso 1 1 calc R
C8 C 0.7421(2) 1.00795(17) -0.00519(8) 0.0422(4) Uani 1 1 d .
H8 H 0.7646 0.9541 -0.0393 0.051 Uiso 1 1 calc R
C9 C 0.7919(2) 1.05042(17) 0.22715(8) 0.0394(4) Uani 1 1 d .
C10 C 0.8483(3) 0.97294(19) 0.28476(8) 0.0482(5) Uani 1 1 d .
H10A H 0.9674 0.9722 0.2887 0.072 Uiso 1 1 calc R
H10B H 0.8080 0.8873 0.2796 0.072 Uiso 1 1 calc R
H10C H 0.8056 1.0095 0.3230 0.072 Uiso 1 1 calc R
C11 C 0.7818(2) 0.73704(16) 0.06367(8) 0.0357(4) Uani 1 1 d .
C12 C 0.8135(2) 0.67150(16) 0.00179(8) 0.0386(4) Uani 1 1 d .
C13 C 0.9228(2) 0.7164(2) -0.04213(9) 0.0499(5) Uani 1 1 d .
H13 H 0.9869 0.7880 -0.0322 0.060 Uiso 1 1 calc R
C14 C 0.9376(3) 0.6557(2) -0.10062(11) 0.0671(6) Uani 1 1 d .
H14 H 1.0102 0.6872 -0.1302 0.081 Uiso 1 1 calc R
C15 C 0.8454(4) 0.5492(2) -0.11497(13) 0.0826(8) Uani 1 1 d .
H15 H 0.8541 0.5090 -0.1546 0.099 Uiso 1 1 calc R
C16 C 0.7402(4) 0.5016(2) -0.07114(13) 0.0808(8) Uani 1 1 d .
H16 H 0.6796 0.4280 -0.0808 0.097 Uiso 1 1 calc R
C17 C 0.7237(3) 0.56183(19) -0.01327(11) 0.0578(6) Uani 1 1 d .
H17 H 0.6518 0.5290 0.0162 0.069 Uiso 1 1 calc R
C18 C 1.0808(2) 0.87775(15) 0.17821(7) 0.0323(4) Uani 1 1 d .
C19 C 1.1802(2) 0.98327(18) 0.17205(8) 0.0419(4) Uani 1 1 d .
H19 H 1.1339 1.0598 0.1575 0.050 Uiso 1 1 calc R
C20 C 1.3495(2) 0.9754(2) 0.18757(10) 0.0544(5) Uani 1 1 d .
H20 H 1.4161 1.0471 0.1839 0.065 Uiso 1 1 calc R
C21 C 1.4181(3) 0.8630(2) 0.20810(10) 0.0610(6) Uani 1 1 d .
H21 H 1.5320 0.8574 0.2172 0.073 Uiso 1 1 calc R
C22 C 1.3202(3) 0.7589(2) 0.21532(11) 0.0613(6) Uani 1 1 d .
H22 H 1.3672 0.6827 0.2300 0.074 Uiso 1 1 calc R
C23 C 1.1522(2) 0.76608(18) 0.20103(9) 0.0476(5) Uani 1 1 d .
H23 H 1.0859 0.6949 0.2068 0.057 Uiso 1 1 calc R

loop_
_atom_site_aniso_label
_atom_site_aniso_U_11
_atom_site_aniso_U_22
_atom_site_aniso_U_33
_atom_site_aniso_U_23
_atom_site_aniso_U_13
_atom_site_aniso_U_12
N1 0.0378(8) 0.0332(8) 0.0320(7) -0.0016(6) 0.0019(6) 0.0039(6)
O1 0.0850(11) 0.0500(9) 0.0498(8) -0.0122(6) -0.0004(7) 0.0242(8)
O2 0.0618(9) 0.0567(9) 0.0458(8) -0.0021(6) 0.0107(7) -0.0242(7)
C1 0.0339(9) 0.0307(8) 0.0305(8) -0.0005(7) 0.0031(7) -0.0004(7)
C2 0.0311(8) 0.0340(9) 0.0310(8) -0.0020(7) 0.0033(7) -0.0043(7)
C3 0.0320(8) 0.0341(9) 0.0359(9) 0.0028(7) 0.0016(7) -0.0062(7)
C4 0.0314(8) 0.0342(9) 0.0375(9) 0.0033(7) 0.0020(7) -0.0035(7)
C5 0.0439(10) 0.0386(10) 0.0492(11) 0.0021(8) 0.0027(8) 0.0031(8)
C6 0.0468(11) 0.0435(11) 0.0595(13) 0.0135(9) -0.0021(9) 0.0049(9)
C7 0.0518(11) 0.0526(12) 0.0430(11) 0.0142(9) -0.0052(9) -0.0028(9)
C8 0.0474(10) 0.0438(10) 0.0352(10) 0.0040(8) 0.0006(8) -0.0071(8)
C9 0.0409(10) 0.0379(10) 0.0394(10) -0.0077(8) 0.0025(7) -0.0001(8)
C10 0.0601(12) 0.0513(12) 0.0331(10) -0.0060(8) 0.0027(8) -0.0005(9)
C11 0.0368(9) 0.0342(9) 0.0358(9) 0.0029(7) -0.0010(7) -0.0038(7)
C12 0.0426(10) 0.0329(9) 0.0397(10) -0.0026(7) -0.0046(8) 0.0006(8)
C13 0.0524(11) 0.0495(11) 0.0481(12) -0.0118(9) 0.0053(9) -0.0072(9)
C14 0.0842(16) 0.0659(15) 0.0527(13) -0.0171(11) 0.0177(12) -0.0089(13)
C15 0.121(2) 0.0676(16) 0.0602(15) -0.0320(13) 0.0149(15) -0.0156(16)
C16 0.118(2) 0.0518(14) 0.0725(17) -0.0239(12) 0.0061(15) -0.0285(14)
C17 0.0723(14) 0.0445(12) 0.0564(13) -0.0075(10) 0.0016(11) -0.0162(10)
C18 0.0353(9) 0.0347(9) 0.0269(8) -0.0038(7) 0.0012(7) -0.0005(7)
C19 0.0439(10) 0.0426(10) 0.0390(10) 0.0002(8) 0.0013(8) -0.0055(8)
C20 0.0438(11) 0.0685(14) 0.0509(12) -0.0061(10) 0.0027(9) -0.0188(10)
C21 0.0369(11) 0.0936(18) 0.0518(13) -0.0041(12) -0.0042(9) 0.0050(11)
C22 0.0492(12) 0.0640(14) 0.0699(15) 0.0076(11) -0.0054(10) 0.0170(11)
C23 0.0461(11) 0.0408(11) 0.0554(12) 0.0027(9) -0.0009(9) 0.0037(9)

loop_
_atom_type_symbol
_atom_type_description
_atom_type_scat_dispersion_real
_atom_type_scat_dispersion_imag
_atom_type_scat_source
C C 0.0033 0.0016 'International Tables Vol C Tables 4.2.6.8 and 6.1.1.4'
H H 0.0000 0.0000 'International Tables Vol C Tables 4.2.6.8 and 6.1.1.4'
N N 0.0061 0.0033 'International Tables Vol C Tables 4.2.6.8 and 6.1.1.4'
O O 0.0106 0.0060 'International Tables Vol C Tables 4.2.6.8 and 6.1.1.4'

loop_
_geom_angle_atom_site_label_1
_geom_angle_atom_site_label_2
_geom_angle_atom_site_label_3
_geom_angle
C9 N1 C4 125.10(14)
C9 N1 C1 124.24(13)
C4 N1 C1 110.55(13)
N1 C1 C18 113.31(13)
N1 C1 C2 104.83(12)
C18 C1 C2 110.32(13)
N1 C1 H1 109.4
C18 C1 H1 109.4
C2 C1 H1 109.4
C3 C2 C11 111.26(12)
C3 C2 C1 103.95(13)
C11 C2 C1 113.09(13)
C3 C2 H2 109.5
C11 C2 H2 109.5
C1 C2 H2 109.5
C8 C3 C4 120.47(16)
C8 C3 C2 129.16(16)
C4 C3 C2 110.37(14)
C5 C4 C3 120.49(16)
C5 C4 N1 129.26(16)
C3 C4 N1 110.25(14)
C6 C5 C4 118.01(18)
C6 C5 H5 121.0
C4 C5 H5 121.0
C7 C6 C5 121.77(18)
C7 C6 H6 119.1
C5 C6 H6 119.1
C6 C7 C8 119.93(17)
C6 C7 H7 120.0
C8 C7 H7 120.0
C3 C8 C7 119.33(18)
C3 C8 H8 120.3
C7 C8 H8 120.3
O1 C9 N1 121.11(16)
O1 C9 C10 121.26(16)
N1 C9 C10 117.62(15)
C9 C10 H10A 109.5
C9 C10 H10B 109.5
H10A C10 H10B 109.5
C9 C10 H10C 109.5
H10A C10 H10C 109.5
H10B C10 H10C 109.5
O2 C11 C12 120.89(15)
O2 C11 C2 119.88(16)
C12 C11 C2 119.19(15)
C13 C12 C17 118.57(17)
C13 C12 C11 123.61(16)
C17 C12 C11 117.78(17)
C14 C13 C12 120.55(19)
C14 C13 H13 119.7
C12 C13 H13 119.7
C15 C14 C13 119.8(2)
C15 C14 H14 120.1
C13 C14 H14 120.1
C14 C15 C16 120.2(2)
C14 C15 H15 119.9
C16 C15 H15 119.9
C17 C16 C15 120.3(2)
C17 C16 H16 119.8
C15 C16 H16 119.8
C16 C17 C12 120.5(2)
C16 C17 H17 119.8
C12 C17 H17 119.8
C19 C18 C23 118.80(16)
C19 C18 C1 122.10(15)
C23 C18 C1 118.94(15)
C18 C19 C20 120.04(18)
C18 C19 H19 120.0
C20 C19 H19 120.0
C21 C20 C19 120.14(19)
C21 C20 H20 119.9
C19 C20 H20 119.9
C22 C21 C20 120.10(19)
C22 C21 H21 120.0
C20 C21 H21 120.0
C21 C22 C23 120.2(2)
C21 C22 H22 119.9
C23 C22 H22 119.9
C22 C23 C18 120.64(19)
C22 C23 H23 119.7
C18 C23 H23 119.7

loop_
_geom_bond_atom_site_label_1
_geom_bond_atom_site_label_2
_geom_bond_distance
N1 C9 1.365(2)
N1 C4 1.412(2)
N1 C1 1.482(2)
O1 C9 1.216(2)
O2 C11 1.209(2)
C1 C18 1.509(2)
C1 C2 1.551(2)
C1 H1 0.9800
C2 C3 1.513(2)
C2 C11 1.521(2)
C2 H2 0.9800
C3 C8 1.377(2)
C3 C4 1.386(2)
C4 C5 1.385(2)
C5 C6 1.381(3)
C5 H5 0.9300
C6 C7 1.373(3)
C6 H6 0.9300
C7 C8 1.378(3)
C7 H7 0.9300
C8 H8 0.9300
C9 C10 1.496(3)
C10 H10A 0.9600
C10 H10B 0.9600
C10 H10C 0.9600
C11 C12 1.489(2)
C12 C13 1.383(3)
C12 C17 1.387(3)
C13 C14 1.380(3)
C13 H13 0.9300
C14 C15 1.367(3)
C14 H14 0.9300
C15 C16 1.370(4)
C15 H15 0.9300
C16 C17 1.368(3)
C16 H16 0.9300
C17 H17 0.9300
C18 C19 1.377(2)
C18 C23 1.379(2)
C19 C20 1.388(3)
C19 H19 0.9300
C20 C21 1.363(3)
C20 H20 0.9300
C21 C22 1.361(3)
C21 H21 0.9300
C22 C23 1.374(3)
C22 H22 0.9300
C23 H23 0.9300

loop_
_geom_hbond_atom_site_label_D
_geom_hbond_atom_site_label_H
_geom_hbond_atom_site_label_A
_geom_hbond_distance_DH
_geom_hbond_distance_HA
_geom_hbond_distance_DA
_geom_hbond_angle_DHA
_geom_hbond_site_symmetry_A
C10 H10C O2 0.96 2.57 3.406(2) 145.3 2_655
C10 H10B O1 0.96 2.48 3.424(2) 166.5 2_645
C1 H1 O1 0.98 2.54 3.473(2) 159.2 2_645

loop_
_geom_torsion_atom_site_label_1
_geom_torsion_atom_site_label_2
_geom_torsion_atom_site_label_3
_geom_torsion_atom_site_label_4
_geom_torsion
C9 N1 C1 C18 -65.4(2)
C4 N1 C1 C18 118.16(15)
C9 N1 C1 C2 174.29(15)
C4 N1 C1 C2 -2.19(16)
N1 C1 C2 C3 2.35(15)
C18 C1 C2 C3 -119.96(14)
N1 C1 C2 C11 -118.44(14)
C18 C1 C2 C11 119.24(15)
C11 C2 C3 C8 -58.6(2)
C1 C2 C3 C8 179.34(17)
C11 C2 C3 C4 120.17(15)
C1 C2 C3 C4 -1.85(17)
C8 C3 C4 C5 -0.2(2)
C2 C3 C4 C5 -179.09(15)
C8 C3 C4 N1 179.48(15)
C2 C3 C4 N1 0.55(18)
C9 N1 C4 C5 4.3(3)
C1 N1 C4 C5 -179.31(17)
C9 N1 C4 C3 -175.35(15)
C1 N1 C4 C3 1.09(18)
C3 C4 C5 C6 -0.3(3)
N1 C4 C5 C6 -179.84(17)
C4 C5 C6 C7 0.3(3)
C5 C6 C7 C8 0.2(3)
C4 C3 C8 C7 0.6(3)
C2 C3 C8 C7 179.30(16)
C6 C7 C8 C3 -0.6(3)
C4 N1 C9 O1 -5.9(3)
C1 N1 C9 O1 178.10(16)
C4 N1 C9 C10 173.38(15)
C1 N1 C9 C10 -2.6(2)
C3 C2 C11 O2 -86.85(19)
C1 C2 C11 O2 29.7(2)
C3 C2 C11 C12 90.78(18)
C1 C2 C11 C12 -152.67(14)
O2 C11 C12 C13 174.55(18)
C2 C11 C12 C13 -3.1(2)
O2 C11 C12 C17 -3.2(3)
C2 C11 C12 C17 179.24(16)
C17 C12 C13 C14 2.3(3)
C11 C12 C13 C14 -175.42(19)
C12 C13 C14 C15 -1.0(4)
C13 C14 C15 C16 -0.9(4)
C14 C15 C16 C17 1.5(5)
C15 C16 C17 C12 -0.2(4)
C13 C12 C17 C16 -1.7(3)
C11 C12 C17 C16 176.1(2)
N1 C1 C18 C19 -36.6(2)
C2 C1 C18 C19 80.52(19)
N1 C1 C18 C23 147.97(16)
C2 C1 C18 C23 -94.86(18)
C23 C18 C19 C20 1.2(3)
C1 C18 C19 C20 -174.21(16)
C18 C19 C20 C21 0.9(3)
C19 C20 C21 C22 -2.0(3)
C20 C21 C22 C23 1.0(3)
C21 C22 C23 C18 1.1(3)
C19 C18 C23 C22 -2.2(3)
C1 C18 C23 C22 173.36(18)
